data_1567657
loop_
_publ_author_name
'Kerckhoffs, Aidan'
'Christensen, Kirsten E.'
'Langton, Matthew J.'

_publ_section_title
;
 Fast relaxing red and near-IR switchable azobenzenes with chalcogen and
 halogen substituents: periodic trends, tuneable thermal half-lives and
 chalcogen bonding.
;
_journal_issue 39
_journal_name_full 'Chemical science'
_journal_page_first 11551
_journal_page_last 11559
_journal_paper_doi 10.1039/d2sc04601f
_journal_volume 13
_journal_year 2022
_chemical_formula_moiety 'C14 H8 I4 N8'
_chemical_formula_sum 'C14 H8 I4 N8'
_chemical_formula_weight 795.89
_chemical_melting_point ?
_space_group_IT_number 2
_space_group_name_Hall '-P 1'
_space_group_name_H-M_alt 'P -1'
_symmetry_cell_setting triclinic
_symmetry_space_group_name_Hall '-P 1'
_symmetry_space_group_name_H-M 'P -1'
_atom_sites_solution_hydrogens difmap
_atom_sites_solution_primary other
_audit_creation_date 2022-03-08
_audit_creation_method 'CRYSTALS_ver_*****_build_8199 '
_audit_update_record
;
2022-08-10 deposited with the CCDC.	2022-09-19 downloaded from the CCDC.
;
_cell_angle_alpha 73.159(4)
_cell_angle_beta 73.857(3)
_cell_angle_gamma 79.026(3)
_cell_formula_units_Z 4
_cell_length_a 11.9316(3)
_cell_length_b 12.2715(5)
_cell_length_c 15.2444(7)
_cell_measurement_reflns_used 10840
_cell_measurement_temperature 150
_cell_measurement_theta_max 76.05
_cell_measurement_theta_min 3.07
_cell_volume 2037.41(14)
_computing_cell_refinement
; 
 CrysAlisPro (Rigaku Oxford Diffraction, 2017) 
;
_computing_data_collection 'SuperNova, (Oxford Diffraction, 2010)'
_computing_data_reduction
; 
 CrysAlisPro (Rigaku Oxford Diffraction, 2017) 
;
_computing_molecular_graphics 'CAMERON (Watkin et al., 1996)'
_computing_publication_material 'CRYSTALS (Betteridge et al., 2003)'
_computing_structure_refinement 'CRYSTALS (Betteridge et al., 2003)'
_computing_structure_solution 'Superflip (Palatinus & Chapuis, 2007)'
_diffrn_ambient_temperature 150
_diffrn_measured_fraction_theta_full 0.997
_diffrn_measured_fraction_theta_max 0.988
_diffrn_measurement_device Area
_diffrn_measurement_device_type 'Oxford Diffraction SuperNova'
_diffrn_measurement_method \w
_diffrn_radiation_monochromator 'focussing mirrors'
_diffrn_radiation_type 'Cu K\a'
_diffrn_radiation_wavelength 1.54184
_diffrn_reflns_av_R_equivalents 0.073
_diffrn_reflns_av_sigmaI/netI 0.0738
_diffrn_reflns_av_unetI/netI 0.074
_diffrn_reflns_limit_h_max 13
_diffrn_reflns_limit_h_min -14
_diffrn_reflns_limit_k_max 15
_diffrn_reflns_limit_k_min -15
_diffrn_reflns_limit_l_max 19
_diffrn_reflns_limit_l_min -18
_diffrn_reflns_number 20715
_diffrn_reflns_theta_full 73.827
_diffrn_reflns_theta_max 76.110
_diffrn_reflns_theta_min 3.791
_diffrn_standards_number 0
_exptl_absorpt_coefficient_mu 48.188
_exptl_absorpt_correction_T_max 0.24
_exptl_absorpt_correction_T_min 0.01
_exptl_absorpt_correction_type multi-scan
_exptl_absorpt_process_details
; 
 CrysAlisPro (Rigaku Oxford Diffraction, 2017) 
;
_exptl_crystal_colour clear_intense_red
_exptl_crystal_density_diffrn 2.595
_exptl_crystal_density_meas ?
_exptl_crystal_density_method 'not measured'
_exptl_crystal_description lath
_exptl_crystal_F_000 1440
_exptl_crystal_size_max 0.22
_exptl_crystal_size_mid 0.09
_exptl_crystal_size_min 0.03
_refine_diff_density_max 6.41
_refine_diff_density_min -2.29
_refine_ls_extinction_method None
_refine_ls_goodness_of_fit_ref 1.1626
_refine_ls_hydrogen_treatment constr
_refine_ls_matrix_type full
_refine_ls_number_parameters 469
_refine_ls_number_reflns 8412
_refine_ls_number_restraints 0
_refine_ls_R_factor_all 0.1306
_refine_ls_R_factor_gt 0.1252
_refine_ls_shift/su_max 0.0010072
_refine_ls_shift/su_mean 0.0000383
_refine_ls_structure_factor_coef Fsqd
_refine_ls_weighting_details
;
 Method= 
 SQRT(W) = 1/(Data with the key SIGMA(/FO/) in list 6) 
;
_refine_ls_weighting_scheme sigma
_refine_ls_wR_factor_all 0.1122
_refine_ls_wR_factor_gt 0.1083
_refine_ls_wR_factor_ref 0.1122
_reflns_limit_h_max 14
_reflns_limit_h_min -14
_reflns_limit_k_max 15
_reflns_limit_k_min -14
_reflns_limit_l_max 19
_reflns_limit_l_min 0
_reflns_number_gt 7214
_reflns_number_total 8417
_reflns_threshold_expression I>2.0\s(I)
_oxford_diffrn_Wilson_B_factor 4.35
_oxford_diffrn_Wilson_scale 0.73
_oxford_refine_ls_scale 1.128(5)
_oxford_structure_analysis_title 7586
_cod_data_source_file d2sc04601f2.cif
_cod_data_source_block 2-I4-N3
_cod_depositor_comments
;
The following automatic conversions were performed:

data item '_chemical_melting_point' value 'not measured' was changed
to '?' -- the value is undefined or not given.

data item '_exptl_crystal_density_meas' value 'not measured' was
changed to '?' -- the value is perceived as not measured.

Automatic conversion script
Id: cif_fix_values 7556 2019-12-06 15:28:31Z antanas 

 Adding full bibliography for 1567655--1567664.cif.
;
_cod_original_sg_symbol_H-M 'P -1 '
_cod_database_code 1567657
_oxford_refine_reflns_threshold_expression I>-10.0\s(I)
_refine_ls_r_factor_ref 0.1306
_reflns_number_all 8412

loop_
_symmetry_equiv_pos_as_xyz
x,y,z
-x,-y,-z

loop_
_atom_site_label
_atom_site_type_symbol
_atom_site_fract_x
_atom_site_fract_y
_atom_site_fract_z
_atom_site_U_iso_or_equiv
_atom_site_occupancy
_atom_site_adp_type
_atom_site_refinement_flags_posn
_atom_site_refinement_flags_adp
_atom_site_refinement_flags_occupancy
_atom_site_disorder_assembly
_atom_site_disorder_group
_atom_site_attached_hydrogens
N1 N 0.3254(5) 0.3081(5) 0.3967(5) 0.0497 1.0000 Uani . . . . . .
C2 C 0.4277(6) 0.2237(6) 0.3827(6) 0.0521 1.0000 Uani . . . . . .
C3 C 0.4066(6) 0.1176(6) 0.3770(6) 0.0490 1.0000 Uani . . . . . .
C4 C 0.4985(7) 0.0287(6) 0.3701(7) 0.0543 1.0000 Uani . . . . . .
C5 C 0.6115(7) 0.0438(6) 0.3743(6) 0.0547 1.0000 Uani . . . . . .
C6 C 0.6292(6) 0.1461(7) 0.3866(6) 0.0518 1.0000 Uani . . . . . .
C7 C 0.5383(6) 0.2371(6) 0.3893(6) 0.0514 1.0000 Uani . . . . . .
I8 I 0.24335(4) 0.08957(4) 0.37092(4) 0.0568 1.0000 Uani . . . . . .
I9 I 0.58199(4) 0.38673(4) 0.40542(4) 0.0552 1.0000 Uani . . . . . .
C10 C 0.7110(7) -0.0526(6) 0.3645(7) 0.0583 1.0000 Uani . . . . . .
N11 N 0.7880(6) -0.0319(6) 0.2674(6) 0.0608 1.0000 Uani . . . . . .
N12 N 0.8538(7) 0.0433(6) 0.2482(6) 0.0597 1.0000 Uani . . . . . .
N13 N 0.9178(10) 0.1081(8) 0.2237(9) 0.0822 1.0000 Uani . . . . . .
N15 N 0.3450(5) 0.4058(5) 0.3436(5) 0.0494 1.0000 Uani . . . . . .
C16 C 0.2487(6) 0.4933(6) 0.3627(6) 0.0498 1.0000 Uani . . . . . .
C17 C 0.1952(7) 0.5067(6) 0.4540(7) 0.0557 1.0000 Uani . . . . . .
C18 C 0.1106(7) 0.5996(6) 0.4643(6) 0.0513 1.0000 Uani . . . . . .
C19 C 0.0788(6) 0.6815(6) 0.3849(7) 0.0532 1.0000 Uani . . . . . .
C20 C 0.1330(6) 0.6680(6) 0.2943(7) 0.0540 1.0000 Uani . . . . . .
C21 C 0.2193(6) 0.5745(6) 0.2846(6) 0.0482 1.0000 Uani . . . . . .
I22 I 0.23420(4) 0.40058(4) 0.57745(4) 0.0543 1.0000 Uani . . . . . .
I23 I 0.29591(4) 0.56185(4) 0.14641(4) 0.0539 1.0000 Uani . . . . . .
C24 C -0.0098(7) 0.7851(7) 0.4011(7) 0.0597 1.0000 Uani . . . . . .
N25 N 0.0458(8) 0.8779(6) 0.4120(8) 0.0681 1.0000 Uani . . . . . .
N26 N 0.0706(7) 0.8582(6) 0.4886(8) 0.0696 1.0000 Uani . . . . . .
N27 N 0.0985(13) 0.8466(11) 0.5580(11) 0.0920 1.0000 Uani . . . . . .
N51 N 0.6208(6) 0.6216(6) 0.1521(6) 0.0555 1.0000 Uani . . . . . .
C52 C 0.7387(7) 0.5612(7) 0.1416(6) 0.0545 1.0000 Uani . . . . . .
C53 C 0.7564(6) 0.4514(7) 0.1282(6) 0.0507 1.0000 Uani . . . . . .
C54 C 0.8678(6) 0.3903(6) 0.1157(6) 0.0525 1.0000 Uani . . . . . .
C55 C 0.9645(7) 0.4369(7) 0.1178(6) 0.0535 1.0000 Uani . . . . . .
C56 C 0.9460(7) 0.5464(7) 0.1328(7) 0.0565 1.0000 Uani . . . . . .
C57 C 0.8358(7) 0.6078(6) 0.1439(6) 0.0508 1.0000 Uani . . . . . .
I58 I 0.61622(4) 0.37561(4) 0.12310(4) 0.0552 1.0000 Uani . . . . . .
I59 I 0.82038(4) 0.76996(4) 0.17373(4) 0.0529 1.0000 Uani . . . . . .
C60 C 1.0843(7) 0.3713(8) 0.1047(7) 0.0596 1.0000 Uani . . . . . .
N61 N 1.1095(6) 0.2939(6) 0.1924(5) 0.0565 1.0000 Uani . . . . . .
N62 N 1.0818(6) 0.3391(6) 0.2580(6) 0.0581 1.0000 Uani . . . . . .
N63 N 1.0572(8) 0.3694(9) 0.3274(7) 0.0711 1.0000 Uani . . . . . .
N65 N 0.6169(6) 0.7176(6) 0.1001(6) 0.0549 1.0000 Uani . . . . . .
C66 C 0.5041(7) 0.7829(6) 0.1068(6) 0.0513 1.0000 Uani . . . . . .
C67 C 0.4752(6) 0.8403(6) 0.0202(7) 0.0572 1.0000 Uani . . . . . .
C68 C 0.3714(8) 0.9113(7) 0.0159(7) 0.0598 1.0000 Uani . . . . . .
C69 C 0.2932(6) 0.9284(6) 0.1003(6) 0.0514 1.0000 Uani . . . . . .
C70 C 0.3204(6) 0.8739(6) 0.1845(7) 0.0547 1.0000 Uani . . . . . .
C71 C 0.4250(7) 0.8017(6) 0.1893(7) 0.0547 1.0000 Uani . . . . . .
I72 I 0.59099(4) 0.81181(5) -0.10460(4) 0.0602 1.0000 Uani . . . . . .
I73 I 0.45344(4) 0.72460(4) 0.32524(4) 0.0572 1.0000 Uani . . . . . .
C74 C 0.1794(7) 1.0044(7) 0.0956(7) 0.0575 1.0000 Uani . . . . . .
N75 N 0.0809(6) 0.9363(7) 0.1073(7) 0.0654 1.0000 Uani . . . . . .
N76 N 0.0973(7) 0.8862(8) 0.0467(7) 0.0641 1.0000 Uani . . . . . .
N77 N 0.1022(11) 0.8325(14) -0.0039(12) 0.0985 1.0000 Uani . . . . . .
H41 H 0.4853 -0.0403 0.3633 0.0651 1.0000 Uiso R . . . . .
H61 H 0.7020 0.1550 0.3930 0.0621 1.0000 Uiso R . . . . .
H102 H 0.7572 -0.0583 0.4091 0.0699 1.0000 Uiso R . . . . .
H101 H 0.6782 -0.1237 0.3785 0.0701 1.0000 Uiso R . . . . .
H181 H 0.0743 0.6092 0.5246 0.0617 1.0000 Uiso R . . . . .
H201 H 0.1128 0.7198 0.2412 0.0648 1.0000 Uiso R . . . . .
H242 H -0.0697 0.7609 0.4579 0.0720 1.0000 Uiso R . . . . .
H241 H -0.0456 0.8157 0.3477 0.0720 1.0000 Uiso R . . . . .
H541 H 0.8778 0.3178 0.1055 0.0631 1.0000 Uiso R . . . . .
H561 H 1.0091 0.5785 0.1352 0.0678 1.0000 Uiso R . . . . .
H602 H 1.1418 0.4254 0.0792 0.0719 1.0000 Uiso R . . . . .
H601 H 1.0915 0.3258 0.0607 0.0720 1.0000 Uiso R . . . . .
H681 H 0.3534 0.9470 -0.0422 0.0720 1.0000 Uiso R . . . . .
H701 H 0.2677 0.8847 0.2401 0.0659 1.0000 Uiso R . . . . .
H742 H 0.1591 1.0434 0.1457 0.0690 1.0000 Uiso R . . . . .
H741 H 0.1893 1.0601 0.0347 0.0689 1.0000 Uiso R . . . . .

loop_
_atom_site_aniso_label
_atom_site_aniso_U_11
_atom_site_aniso_U_22
_atom_site_aniso_U_33
_atom_site_aniso_U_23
_atom_site_aniso_U_13
_atom_site_aniso_U_12
N1 0.048(3) 0.039(2) 0.062(4) -0.015(2) -0.015(2) 0.000(2)
C2 0.049(3) 0.041(3) 0.058(4) -0.007(3) -0.013(3) 0.003(3)
C3 0.045(3) 0.041(3) 0.058(4) -0.006(3) -0.013(3) -0.005(2)
C4 0.053(3) 0.038(3) 0.067(5) -0.014(3) -0.011(3) 0.000(3)
C5 0.058(4) 0.038(3) 0.063(4) -0.009(3) -0.011(3) -0.003(3)
C6 0.049(3) 0.049(3) 0.054(4) -0.015(3) -0.011(3) 0.003(3)
C7 0.049(3) 0.044(3) 0.060(4) -0.016(3) -0.015(3) 0.005(3)
I8 0.0517(2) 0.0506(2) 0.0691(3) -0.0179(2) -0.01287(19) -0.00637(16)
I9 0.0563(2) 0.04334(18) 0.0676(3) -0.01607(18) -0.01560(18) -0.00523(15)
C10 0.055(3) 0.044(3) 0.068(5) -0.009(3) -0.011(3) -0.000(3)
N11 0.059(3) 0.049(3) 0.070(4) -0.017(3) -0.012(3) 0.001(3)
N12 0.060(3) 0.043(3) 0.070(4) -0.014(3) -0.010(3) 0.001(3)
N13 0.083(5) 0.061(4) 0.092(7) -0.019(4) 0.001(5) -0.016(4)
N15 0.050(3) 0.044(2) 0.056(3) -0.015(2) -0.013(2) -0.007(2)
C16 0.040(3) 0.044(3) 0.065(4) -0.015(3) -0.011(3) -0.004(2)
C17 0.051(3) 0.040(3) 0.071(5) -0.006(3) -0.014(3) -0.005(3)
C18 0.053(3) 0.042(3) 0.059(4) -0.018(3) -0.009(3) -0.004(3)
C19 0.047(3) 0.043(3) 0.070(5) -0.017(3) -0.016(3) 0.002(2)
C20 0.048(3) 0.045(3) 0.067(5) -0.012(3) -0.014(3) -0.004(3)
C21 0.047(3) 0.041(3) 0.054(4) -0.014(3) -0.007(3) -0.005(2)
I22 0.0620(2) 0.04210(18) 0.0570(3) -0.01106(17) -0.01482(18) -0.00291(16)
I23 0.0509(2) 0.0523(2) 0.0569(3) -0.01461(18) -0.00965(17) -0.00547(16)
C24 0.054(4) 0.045(3) 0.078(5) -0.016(3) -0.021(3) 0.008(3)
N25 0.070(4) 0.044(3) 0.085(6) -0.011(3) -0.016(4) -0.005(3)
N26 0.062(4) 0.046(3) 0.098(7) -0.019(4) -0.013(4) -0.007(3)
N27 0.109(8) 0.079(6) 0.099(8) -0.022(6) -0.032(6) -0.026(6)
N51 0.047(3) 0.045(3) 0.069(4) -0.010(3) -0.013(3) -0.002(2)
C52 0.047(3) 0.052(3) 0.053(4) -0.007(3) -0.006(3) 0.002(3)
C53 0.043(3) 0.052(3) 0.057(4) -0.015(3) -0.011(3) -0.004(3)
C54 0.048(3) 0.043(3) 0.067(4) -0.016(3) -0.014(3) -0.002(2)
C55 0.050(3) 0.050(3) 0.058(4) -0.009(3) -0.019(3) 0.003(3)
C56 0.053(3) 0.046(3) 0.067(5) -0.016(3) -0.005(3) -0.007(3)
C57 0.055(3) 0.045(3) 0.049(4) -0.009(3) -0.009(3) -0.006(3)
I58 0.0500(2) 0.0522(2) 0.0643(3) -0.01873(19) -0.00914(18) -0.00819(16)
I59 0.0540(2) 0.04332(18) 0.0614(3) -0.01248(17) -0.01436(17) -0.00560(15)
C60 0.053(4) 0.058(4) 0.061(5) -0.016(3) -0.011(3) 0.006(3)
N61 0.059(3) 0.056(3) 0.056(4) -0.018(3) -0.021(3) 0.008(3)
N62 0.050(3) 0.051(3) 0.065(4) -0.004(3) -0.014(3) -0.003(2)
N63 0.073(4) 0.076(4) 0.066(5) -0.030(4) -0.008(4) -0.007(4)
N65 0.051(3) 0.045(3) 0.065(4) -0.013(3) -0.009(3) -0.006(2)
C66 0.053(3) 0.042(3) 0.064(4) -0.014(3) -0.021(3) -0.007(3)
C67 0.045(3) 0.048(3) 0.078(5) -0.018(3) -0.008(3) -0.011(3)
C68 0.058(4) 0.049(3) 0.067(5) -0.006(3) -0.012(3) -0.010(3)
C69 0.049(3) 0.043(3) 0.061(4) -0.016(3) -0.012(3) 0.002(2)
C70 0.046(3) 0.043(3) 0.075(5) -0.019(3) -0.010(3) -0.004(2)
C71 0.057(4) 0.036(2) 0.067(5) -0.001(3) -0.019(3) -0.007(3)
I72 0.0533(2) 0.0613(2) 0.0655(3) -0.0207(2) -0.00549(19) -0.01100(18)
I73 0.0624(2) 0.04659(19) 0.0630(3) -0.01246(18) -0.01807(19) -0.00496(17)
C74 0.057(4) 0.050(3) 0.067(5) -0.020(3) -0.017(3) 0.001(3)
N75 0.050(3) 0.059(3) 0.088(6) -0.024(4) -0.017(3) 0.003(3)
N76 0.063(4) 0.066(4) 0.068(5) -0.027(4) -0.019(3) 0.003(3)
N77 0.083(6) 0.108(8) 0.121(10) -0.056(8) -0.018(6) -0.016(6)

loop_
_atom_type_symbol
_atom_type_scat_dispersion_real
_atom_type_scat_dispersion_imag
_atom_type_scat_Cromer_Mann_a1
_atom_type_scat_Cromer_Mann_b1
_atom_type_scat_Cromer_Mann_a2
_atom_type_scat_Cromer_Mann_b2
_atom_type_scat_Cromer_Mann_a3
_atom_type_scat_Cromer_Mann_b3
_atom_type_scat_Cromer_Mann_a4
_atom_type_scat_Cromer_Mann_b4
_atom_type_scat_Cromer_Mann_c
_atom_type_scat_source
C 0.0181 0.0091 2.3100 20.8439 1.0200 10.2075 1.5886 0.5687 0.8650 51.6512 0.2156 'International Tables Vol C 4.2.6.8 and 6.1.1.4'
H 0.0000 0.0000 0.4930 10.5109 0.3229 26.1257 0.1402 3.1424 0.0408 57.7998 0.0030 'International Tables Vol C 4.2.6.8 and 6.1.1.4'
I -0.3257 6.8362 20.1472 4.3470 18.9949 0.3814 7.5138 27.7660 2.2735 66.8776 4.0712 'International Tables Vol C 4.2.6.8 and 6.1.1.4'
N 0.0311 0.0180 12.2126 0.0057 3.1322 9.8933 2.0125 28.9975 1.1663 0.5826 -11.5290 'International Tables Vol C 4.2.6.8 and 6.1.1.4'

loop_
_geom_angle_atom_site_label_1
_geom_angle_site_symmetry_1
_geom_angle_atom_site_label_2
_geom_angle_site_symmetry_2
_geom_angle_atom_site_label_3
_geom_angle_site_symmetry_3
_geom_angle
_geom_angle_publ_flag
C2 . N1 . N15 . 111.6(6) yes
N1 . C2 . C3 . 116.2(7) yes
N1 . C2 . C7 . 123.3(7) yes
C3 . C2 . C7 . 119.8(6) yes
C2 . C3 . C4 . 120.0(7) yes
C2 . C3 . I8 . 122.1(5) yes
C4 . C3 . I8 . 117.8(6) yes
C3 . C4 . C5 . 119.8(7) yes
C3 . C4 . H41 . 120.1 no
C5 . C4 . H41 . 120.1 no
C4 . C5 . C6 . 119.5(7) yes
C4 . C5 . C10 . 119.2(7) yes
C6 . C5 . C10 . 121.3(8) yes
C5 . C6 . C7 . 120.6(8) yes
C5 . C6 . H61 . 120.0 no
C7 . C6 . H61 . 119.5 no
C6 . C7 . C2 . 120.0(7) yes
C6 . C7 . I9 . 115.3(6) yes
C2 . C7 . I9 . 124.6(5) yes
C5 . C10 . N11 . 111.6(7) yes
C5 . C10 . H102 . 108.6 no
N11 . C10 . H102 . 109.3 no
C5 . C10 . H101 . 109.0 no
N11 . C10 . H101 . 108.7 no
H102 . C10 . H101 . 109.6 no
C10 . N11 . N12 . 114.7(8) yes
N11 . N12 . N13 . 173.8(10) yes
N1 . N15 . C16 . 112.5(6) yes
N15 . C16 . C17 . 122.9(7) yes
N15 . C16 . C21 . 116.6(7) yes
C17 . C16 . C21 . 120.0(6) yes
C16 . C17 . C18 . 118.6(8) yes
C16 . C17 . I22 . 125.6(5) yes
C18 . C17 . I22 . 115.8(7) yes
C17 . C18 . C19 . 121.6(8) yes
C17 . C18 . H181 . 119.3 no
C19 . C18 . H181 . 119.2 no
C18 . C19 . C20 . 119.5(6) yes
C18 . C19 . C24 . 118.7(8) yes
C20 . C19 . C24 . 121.7(8) yes
C19 . C20 . C21 . 118.4(8) yes
C19 . C20 . H201 . 121.1 no
C21 . C20 . H201 . 120.5 no
C20 . C21 . C16 . 121.8(7) yes
C20 . C21 . I23 . 115.7(6) yes
C16 . C21 . I23 . 122.5(5) yes
C19 . C24 . N25 . 112.2(7) yes
C19 . C24 . H242 . 108.7 no
N25 . C24 . H242 . 108.8 no
C19 . C24 . H241 . 109.2 no
N25 . C24 . H241 . 108.4 no
H242 . C24 . H241 . 109.6 no
C24 . N25 . N26 . 114.2(8) yes
N25 . N26 . N27 . 175.0(10) yes
C52 . N51 . N65 . 112.8(7) yes
N51 . C52 . C53 . 118.4(8) yes
N51 . C52 . C57 . 123.5(7) yes
C53 . C52 . C57 . 118.2(7) yes
C52 . C53 . C54 . 121.0(7) yes
C52 . C53 . I58 . 120.7(5) yes
C54 . C53 . I58 . 118.3(6) yes
C53 . C54 . C55 . 120.8(7) yes
C53 . C54 . H541 . 119.4 no
C55 . C54 . H541 . 119.8 no
C54 . C55 . C56 . 118.0(7) yes
C54 . C55 . C60 . 121.0(7) yes
C56 . C55 . C60 . 121.0(8) yes
C55 . C56 . C57 . 121.2(8) yes
C55 . C56 . H561 . 119.3 no
C57 . C56 . H561 . 119.4 no
C52 . C57 . C56 . 120.8(7) yes
C52 . C57 . I59 . 122.5(5) yes
C56 . C57 . I59 . 116.6(6) yes
C55 . C60 . N61 . 113.6(7) yes
C55 . C60 . H602 . 108.5 no
N61 . C60 . H602 . 108.1 no
C55 . C60 . H601 . 108.5 no
N61 . C60 . H601 . 108.2 no
H602 . C60 . H601 . 109.8 no
C60 . N61 . N62 . 113.1(7) yes
N61 . N62 . N63 . 171.9(9) yes
N51 . N65 . C66 . 116.2(7) yes
N65 . C66 . C67 . 115.4(7) yes
N65 . C66 . C71 . 126.5(8) yes
C67 . C66 . C71 . 118.0(7) yes
C66 . C67 . C68 . 121.7(8) yes
C66 . C67 . I72 . 118.8(5) yes
C68 . C67 . I72 . 119.5(8) yes
C67 . C68 . C69 . 119.1(9) yes
C67 . C68 . H681 . 120.1 no
C69 . C68 . H681 . 120.8 no
C68 . C69 . C70 . 119.8(7) yes
C68 . C69 . C74 . 119.0(8) yes
C70 . C69 . C74 . 121.2(7) yes
C69 . C70 . C71 . 121.4(8) yes
C69 . C70 . H701 . 119.3 no
C71 . C70 . H701 . 119.3 no
C66 . C71 . C70 . 120.1(8) yes
C66 . C71 . I73 . 123.4(6) yes
C70 . C71 . I73 . 116.5(7) yes
C69 . C74 . N75 . 111.6(6) yes
C69 . C74 . H742 . 108.7 no
N75 . C74 . H742 . 108.7 no
C69 . C74 . H741 . 108.9 no
N75 . C74 . H741 . 109.0 no
H742 . C74 . H741 . 110.0 no
C74 . N75 . N76 . 113.6(8) yes
N75 . N76 . N77 . 172.1(12) yes

loop_
_geom_bond_atom_site_label_1
_geom_bond_site_symmetry_1
_geom_bond_atom_site_label_2
_geom_bond_site_symmetry_2
_geom_bond_distance
_geom_bond_publ_flag
N1 . C2 . 1.453(8) yes
N1 . N15 . 1.260(10) yes
C2 . C3 . 1.403(10) yes
C2 . C7 . 1.394(12) yes
C3 . C4 . 1.396(9) yes
C3 . I8 . 2.072(7) yes
C4 . C5 . 1.417(13) yes
C4 . H41 . 0.930 no
C5 . C6 . 1.384(11) yes
C5 . C10 . 1.517(10) yes
C6 . C7 . 1.402(9) yes
C6 . H61 . 0.930 no
C7 . I9 . 2.098(8) yes
C10 . N11 . 1.489(12) yes
C10 . H102 . 0.967 no
C10 . H101 . 0.967 no
N11 . N12 . 1.243(12) yes
N12 . N13 . 1.120(14) yes
N15 . C16 . 1.443(9) yes
C16 . C17 . 1.403(13) yes
C16 . C21 . 1.395(12) yes
C17 . C18 . 1.386(10) yes
C17 . I22 . 2.072(9) yes
C18 . C19 . 1.422(12) yes
C18 . H181 . 0.932 no
C19 . C20 . 1.397(13) yes
C19 . C24 . 1.523(9) yes
C20 . C21 . 1.400(9) yes
C20 . H201 . 0.932 no
C21 . I23 . 2.088(8) yes
C24 . N25 . 1.491(12) yes
C24 . H242 . 0.968 no
C24 . H241 . 0.971 no
N25 . N26 . 1.229(17) yes
N26 . N27 . 1.16(2) yes
N51 . C52 . 1.449(9) yes
N51 . N65 . 1.215(11) yes
C52 . C53 . 1.388(11) yes
C52 . C57 . 1.399(13) yes
C53 . C54 . 1.388(10) yes
C53 . I58 . 2.092(8) yes
C54 . C55 . 1.393(12) yes
C54 . H541 . 0.927 no
C55 . C56 . 1.394(10) yes
C55 . C60 . 1.492(10) yes
C56 . C57 . 1.378(11) yes
C56 . H561 . 0.928 no
C57 . I59 . 2.131(7) yes
C60 . N61 . 1.470(12) yes
C60 . H602 . 0.968 no
C60 . H601 . 0.967 no
N61 . N62 . 1.219(12) yes
N62 . N63 . 1.165(14) yes
N65 . C66 . 1.423(10) yes
C66 . C67 . 1.407(14) yes
C66 . C71 . 1.397(13) yes
C67 . C68 . 1.378(12) yes
C67 . I72 . 2.095(9) yes
C68 . C69 . 1.409(13) yes
C68 . H681 . 0.931 no
C69 . C70 . 1.360(14) yes
C69 . C74 . 1.500(10) yes
C70 . C71 . 1.393(11) yes
C70 . H701 . 0.932 no
C71 . I73 . 2.106(9) yes
C74 . N75 . 1.510(12) yes
C74 . H742 . 0.968 no
C74 . H741 . 0.972 no
N75 . N76 . 1.205(13) yes
N76 . N77 . 1.136(17) yes

loop_
_geom_hbond_atom_site_label_D
_geom_hbond_site_symmetry_D
_geom_hbond_atom_site_label_H
_geom_hbond_site_symmetry_H
_geom_hbond_atom_site_label_A
_geom_hbond_site_symmetry_A
_geom_hbond_angle_DHA
_geom_hbond_distance_DH
_geom_hbond_distance_HA
_geom_hbond_distance_DA
_geom_hbond_publ_flag
C18 . H181 . N63 2_666 168 0.93 2.42 3.334(12) yes
